data_4126874
loop_
_publ_author_name
'Luo, Dong'
'Wang, Xue-Zhi'
'Yang, Chen'
'Zhou, Xiao-Ping'
'Li, Dan'

_publ_section_title
;
 Self-Assembly of Chiral Metal-Organic Tetartoid.
;
_journal_name_full 'Journal of the American Chemical Society'
_journal_paper_doi 10.1021/jacs.7b11285
_journal_year 2017
_chemical_formula_sum 'C240 H272 B Co20 F4 N72 O16'
_chemical_formula_weight 5686.69
_space_group_crystal_system cubic
_space_group_IT_number 196
_space_group_name_Hall 'F 2 2 3'
_space_group_name_H-M_alt 'F 2 3'
_symmetry_space_group_name_Hall 'F 2 2 3'
_symmetry_space_group_name_H-M 'F 2 3'
_atom_sites_solution_hydrogens mixed
_audit_creation_method SHELXL-2014/7
_cell_angle_alpha 90
_cell_angle_beta 90
_cell_angle_gamma 90
_cell_formula_units_Z 4
_cell_length_a 33.0237(3)
_cell_length_b 33.0237(3)
_cell_length_c 33.0237(3)
_cell_measurement_reflns_used 5262
_cell_measurement_temperature 100(2)
_cell_measurement_theta_max 70.6300
_cell_measurement_theta_min 3.7730
_cell_volume 36014.5(6)
_computing_structure_refinement 'SHELXL-2014/7 (Sheldrick, 2014)'
_diffrn_ambient_temperature 100(2)
_diffrn_detector_area_resol_mean 10
_diffrn_measured_fraction_theta_full 0.983
_diffrn_measured_fraction_theta_max 0.959
_diffrn_measurement_device_type 'XtaLAB AFC12 (RINC): Kappa single'
_diffrn_measurement_method '\w scans'
_diffrn_radiation_type CuK\a
_diffrn_radiation_wavelength 1.54184
_diffrn_reflns_av_R_equivalents 0.0212
_diffrn_reflns_av_unetI/netI 0.0310
_diffrn_reflns_Laue_measured_fraction_full 0.983
_diffrn_reflns_Laue_measured_fraction_max 0.959
_diffrn_reflns_limit_h_max 18
_diffrn_reflns_limit_h_min -37
_diffrn_reflns_limit_k_max 40
_diffrn_reflns_limit_k_min -20
_diffrn_reflns_limit_l_max 22
_diffrn_reflns_limit_l_min -30
_diffrn_reflns_number 9346
_diffrn_reflns_point_group_measured_fraction_full 0.854
_diffrn_reflns_point_group_measured_fraction_max 0.823
_diffrn_reflns_theta_full 67.684
_diffrn_reflns_theta_max 70.975
_diffrn_reflns_theta_min 3.786
_diffrn_source 'fine-focus sealed X-ray tube'
_exptl_absorpt_coefficient_mu 7.432
_exptl_absorpt_correction_T_max 1.00000
_exptl_absorpt_correction_T_min 0.44383
_exptl_absorpt_correction_type multi-scan
_exptl_crystal_colour purple
_exptl_crystal_density_diffrn 1.049
_exptl_crystal_description polyhedron
_exptl_crystal_F_000 11700
_exptl_crystal_size_max 0.25
_exptl_crystal_size_mid 0.21
_exptl_crystal_size_min 0.17
_refine_diff_density_max 0.543
_refine_diff_density_min -0.461
_refine_diff_density_rms 0.104
_refine_ls_abs_structure_details
;
 Flack x determined using 1507 quotients [(I+)-(I-)]/[(I+)+(I-)]
 (Parsons, Flack and Wagner, Acta Cryst. B69 (2013) 249-259).
;
_refine_ls_abs_structure_Flack 0.002(7)
_refine_ls_extinction_method none
_refine_ls_goodness_of_fit_ref 1.057
_refine_ls_hydrogen_treatment constr
_refine_ls_matrix_type full
_refine_ls_number_parameters 272
_refine_ls_number_reflns 4812
_refine_ls_number_restraints 0
_refine_ls_restrained_S_all 1.057
_refine_ls_R_factor_all 0.0745
_refine_ls_R_factor_gt 0.0687
_refine_ls_shift/su_max 0.003
_refine_ls_shift/su_mean 0.000
_refine_ls_structure_factor_coef Fsqd
_refine_ls_weighting_details 'w=1/[\s^2^(Fo^2^)+(0.1426P)^2^+151.9274P] where P=(Fo^2^+2Fc^2^)/3'
_refine_ls_weighting_scheme calc
_refine_ls_wR_factor_gt 0.1938
_refine_ls_wR_factor_ref 0.2026
_reflns_Friedel_coverage 0.626
_reflns_Friedel_fraction_full 0.710
_reflns_Friedel_fraction_max 0.671
_reflns_number_gt 4333
_reflns_number_total 4812
_reflns_threshold_expression 'I > 2\s(I)'
_cod_data_source_file ja7b11285_si_002.cif
_cod_data_source_block delta-2
_cod_original_cell_volume 36014.4(9)
_cod_database_code 4126874
_shelx_shelxl_version_number 2014/7
_shelx_space_group_comment
;
The symmetry employed for this shelxl refinement is uniquely defined
by the following loop, which should always be used as a source of
symmetry information in preference to the above space-group names.
They are only intended as comments.
;

loop_
_space_group_symop_operation_xyz
'x, y, z'
'z, x, y'
'y, z, x'
'-y, -z, x'
'z, -x, -y'
'-y, z, -x'
'-z, -x, y'
'-z, x, -y'
'y, -z, -x'
'-x, -y, z'
'x, -y, -z'
'-x, y, -z'
'x, y+1/2, z+1/2'
'z, x+1/2, y+1/2'
'y, z+1/2, x+1/2'
'-y, -z+1/2, x+1/2'
'z, -x+1/2, -y+1/2'
'-y, z+1/2, -x+1/2'
'-z, -x+1/2, y+1/2'
'-z, x+1/2, -y+1/2'
'y, -z+1/2, -x+1/2'
'-x, -y+1/2, z+1/2'
'x, -y+1/2, -z+1/2'
'-x, y+1/2, -z+1/2'
'x+1/2, y, z+1/2'
'z+1/2, x, y+1/2'
'y+1/2, z, x+1/2'
'-y+1/2, -z, x+1/2'
'z+1/2, -x, -y+1/2'
'-y+1/2, z, -x+1/2'
'-z+1/2, -x, y+1/2'
'-z+1/2, x, -y+1/2'
'y+1/2, -z, -x+1/2'
'-x+1/2, -y, z+1/2'
'x+1/2, -y, -z+1/2'
'-x+1/2, y, -z+1/2'
'x+1/2, y+1/2, z'
'z+1/2, x+1/2, y'
'y+1/2, z+1/2, x'
'-y+1/2, -z+1/2, x'
'z+1/2, -x+1/2, -y'
'-y+1/2, z+1/2, -x'
'-z+1/2, -x+1/2, y'
'-z+1/2, x+1/2, -y'
'y+1/2, -z+1/2, -x'
'-x+1/2, -y+1/2, z'
'x+1/2, -y+1/2, -z'
'-x+1/2, y+1/2, -z'

loop_
_atom_site_label
_atom_site_type_symbol
_atom_site_fract_x
_atom_site_fract_y
_atom_site_fract_z
_atom_site_U_iso_or_equiv
_atom_site_adp_type
_atom_site_occupancy
_atom_site_site_symmetry_order
_atom_site_calc_flag
_atom_site_refinement_flags_posn
_atom_site_refinement_flags_adp
_atom_site_refinement_flags_occupancy
Co1 Co 0.64325(3) 0.85675(3) 0.14325(3) 0.0291(4) Uani 1 3 d S T P
Co3 Co 0.63851(5) 1.13851(5) 0.13851(5) 0.0475(6) Uani 1 3 d S T P
Co2 Co 0.54579(4) 0.99416(4) 0.21519(4) 0.0400(4) Uani 1 1 d . . .
O1 O 0.5000 1.0000 0.1719(2) 0.0302(13) Uani 1 2 d S T P
O2 O 0.5000 1.0000 0.2523(2) 0.0442(17) Uani 1 2 d S T P
N5 N 0.58016(18) 1.04342(19) 0.19937(18) 0.0341(13) Uani 1 1 d . . .
N4 N 0.59433(19) 0.99131(18) 0.26017(18) 0.0373(14) Uani 1 1 d . . .
N6 N 0.61783(19) 1.09301(19) 0.17312(19) 0.0381(14) Uani 1 1 d . . .
N2 N 0.60266(16) 0.89230(16) 0.16601(17) 0.0261(11) Uani 1 1 d . . .
N3 N 0.56014(17) 0.93718(17) 0.19306(17) 0.0300(12) Uani 1 1 d . . .
C5 C 0.5918(2) 0.9310(2) 0.1663(2) 0.0322(15) Uani 1 1 d . . .
C10 C 0.5821(2) 1.0735(2) 0.1728(2) 0.0332(15) Uani 1 1 d . . .
C12 C 0.6178(2) 1.0431(2) 0.2182(2) 0.0380(16) Uani 1 1 d . . .
C9 C 0.6410(3) 1.0730(3) 0.2024(3) 0.0471(19) Uani 1 1 d . . .
C7 C 0.6072(2) 0.9652(2) 0.1409(2) 0.0396(17) Uani 1 1 d . . .
H7A H 0.6360 0.9629 0.1380 0.059 Uiso 1 1 calc R U .
H7B H 0.6007 0.9905 0.1538 0.059 Uiso 1 1 calc R U .
H7C H 0.5947 0.9642 0.1147 0.059 Uiso 1 1 calc R U .
C11 C 0.5481(2) 1.0846(3) 0.1462(3) 0.0452(18) Uani 1 1 d . . .
H11A H 0.5555 1.0798 0.1185 0.068 Uiso 1 1 calc R U .
H11B H 0.5417 1.1127 0.1498 0.068 Uiso 1 1 calc R U .
H11C H 0.5248 1.0685 0.1530 0.068 Uiso 1 1 calc R U .
C13 C 0.6234(3) 1.0154(2) 0.2517(2) 0.0407(17) Uani 1 1 d . . .
H13 H 0.6473 1.0151 0.2666 0.049 Uiso 1 1 calc R U .
C8 C 0.6845(3) 1.0847(5) 0.2109(5) 0.088(4) Uani 1 1 d . . .
H8A H 0.6960 1.0971 0.1873 0.132 Uiso 1 1 calc R U .
H8B H 0.6997 1.0610 0.2179 0.132 Uiso 1 1 calc R U .
H8C H 0.6852 1.1036 0.2331 0.132 Uiso 1 1 calc R U .
C3 C 0.5787(2) 0.8730(2) 0.19311(19) 0.0266(13) Uani 1 1 d . . .
C6 C 0.5190(2) 0.8948(2) 0.2408(2) 0.0388(17) Uani 1 1 d . . .
H6A H 0.5243 0.9114 0.2641 0.058 Uiso 1 1 calc R U .
H6B H 0.5180 0.8669 0.2488 0.058 Uiso 1 1 calc R U .
H6C H 0.4935 0.9024 0.2291 0.058 Uiso 1 1 calc R U .
C4 C 0.5520(2) 0.90053(19) 0.2102(2) 0.0288(14) Uani 1 1 d . . .
O3 O 0.6735(2) 1.1735(2) 0.1735(2) 0.052(2) Uani 1 3 d S T P
H3A H 0.6628 0.2054 0.2092 0.077 Uiso 0.3333 1 d R U P
H3B H 0.7133 0.1793 0.1845 0.077 Uiso 0.3333 1 d R U P
C2 C 0.5883(2) 0.8314(2) 0.2008(2) 0.0276(13) Uani 1 1 d . . .
H2 H 0.5729 0.8153 0.2179 0.033 Uiso 1 1 calc R U .
N1 N 0.61999(17) 0.81787(16) 0.18216(16) 0.0278(12) Uani 1 1 d . . .
C16 C 0.6426(2) 0.9148(2) 0.2587(2) 0.0324(14) Uani 1 1 d . . .
H16 H 0.6535 0.9357 0.2433 0.039 Uiso 1 1 calc R U .
C19 C 0.6400(2) 0.8443(2) 0.2761(2) 0.0362(16) Uani 1 1 d . . .
H19 H 0.6495 0.8180 0.2727 0.043 Uiso 1 1 calc R U .
C14 C 0.5991(3) 0.9655(2) 0.2962(2) 0.0408(17) Uani 1 1 d . . .
H14A H 0.5734 0.9645 0.3105 0.049 Uiso 1 1 calc R U .
H14B H 0.6188 0.9777 0.3141 0.049 Uiso 1 1 calc R U .
C20 C 0.6567(2) 0.8750(2) 0.2536(2) 0.0318(14) Uani 1 1 d . . .
C18 C 0.6097(2) 0.8517(2) 0.3035(2) 0.0366(16) Uani 1 1 d . . .
H18 H 0.5985 0.8306 0.3183 0.044 Uiso 1 1 calc R U .
C1 C 0.6337(2) 0.77611(19) 0.1906(2) 0.0297(14) Uani 1 1 d . . .
H1A H 0.6206 0.7666 0.2151 0.036 Uiso 1 1 calc R U .
H1B H 0.6627 0.7765 0.1956 0.036 Uiso 1 1 calc R U .
C17 C 0.5957(2) 0.8911(2) 0.3089(2) 0.0360(15) Uani 1 1 d . . .
H17 H 0.5752 0.8962 0.3274 0.043 Uiso 1 1 calc R U .
C15 C 0.6122(2) 0.9229(2) 0.2868(2) 0.0363(15) Uani 1 1 d . . .
B1 B 0.7500 0.7500 0.2500 0.034(6) Uani 1 12 d S T P
F1 F 0.7275(3) 0.7725(3) 0.2725(3) 0.159(8) Uani 1 3 d S T P

loop_
_atom_site_aniso_label
_atom_site_aniso_U_11
_atom_site_aniso_U_22
_atom_site_aniso_U_33
_atom_site_aniso_U_23
_atom_site_aniso_U_13
_atom_site_aniso_U_12
Co1 0.0291(4) 0.0291(4) 0.0291(4) 0.0024(4) -0.0024(4) 0.0024(4)
Co3 0.0475(6) 0.0475(6) 0.0475(6) 0.0049(7) 0.0049(7) 0.0049(7)
Co2 0.0443(7) 0.0356(7) 0.0402(7) 0.0006(5) 0.0014(6) 0.0059(5)
O1 0.028(3) 0.024(3) 0.039(3) 0.000 0.000 0.000(3)
O2 0.037(4) 0.041(4) 0.055(4) 0.000 0.000 0.009(3)
N5 0.035(3) 0.033(3) 0.033(3) -0.002(3) 0.000(2) 0.000(3)
N4 0.043(3) 0.033(3) 0.036(3) 0.001(3) -0.004(3) 0.010(3)
N6 0.036(3) 0.040(3) 0.039(3) 0.011(3) 0.001(3) 0.005(3)
N2 0.025(3) 0.026(3) 0.027(3) 0.001(2) -0.003(2) 0.004(2)
N3 0.033(3) 0.026(3) 0.032(3) 0.005(2) 0.001(2) 0.005(2)
C5 0.035(3) 0.030(3) 0.031(3) 0.001(3) -0.004(3) 0.002(3)
C10 0.033(3) 0.037(4) 0.030(3) 0.001(3) 0.001(3) 0.013(3)
C12 0.037(4) 0.040(4) 0.037(4) 0.005(3) -0.001(3) 0.007(3)
C9 0.044(4) 0.051(5) 0.047(5) 0.001(4) -0.004(4) -0.002(4)
C7 0.043(4) 0.037(4) 0.039(4) 0.003(3) 0.006(3) 0.007(3)
C11 0.038(4) 0.048(4) 0.049(4) 0.008(4) 0.001(4) 0.003(4)
C13 0.043(4) 0.034(4) 0.044(4) 0.004(3) -0.006(3) 0.006(3)
C8 0.053(6) 0.099(9) 0.112(10) 0.045(8) -0.008(6) -0.001(6)
C3 0.029(3) 0.026(3) 0.024(3) 0.005(3) -0.002(3) 0.000(3)
C6 0.036(4) 0.041(4) 0.040(4) 0.003(3) 0.005(3) 0.005(3)
C4 0.029(3) 0.027(3) 0.031(3) 0.001(3) -0.002(3) 0.003(3)
O3 0.052(2) 0.052(2) 0.052(2) 0.006(3) 0.006(3) 0.006(3)
C2 0.030(3) 0.026(3) 0.027(3) -0.001(3) 0.000(3) -0.002(3)
N1 0.032(3) 0.026(3) 0.025(3) 0.005(2) -0.003(2) 0.004(2)
C16 0.035(4) 0.035(3) 0.027(3) 0.007(3) 0.001(3) 0.002(3)
C19 0.045(4) 0.036(4) 0.028(3) 0.002(3) -0.007(3) 0.005(3)
C14 0.053(5) 0.038(4) 0.031(4) 0.000(3) -0.001(3) 0.003(3)
C20 0.038(4) 0.032(3) 0.025(3) 0.001(3) -0.005(3) 0.002(3)
C18 0.035(4) 0.043(4) 0.032(3) 0.008(3) 0.001(3) 0.000(3)
C1 0.032(3) 0.024(3) 0.033(3) 0.006(3) -0.004(3) 0.002(3)
C17 0.037(4) 0.042(4) 0.029(3) 0.004(3) 0.003(3) 0.001(3)
C15 0.041(4) 0.036(4) 0.032(3) 0.001(3) -0.006(3) 0.005(3)
B1 0.034(6) 0.034(6) 0.034(6) 0.000 0.000 0.000
F1 0.159(8) 0.159(8) 0.159(8) -0.046(7) 0.046(7) 0.046(7)

loop_
_atom_type_symbol
_atom_type_description
_atom_type_scat_dispersion_real
_atom_type_scat_dispersion_imag
_atom_type_scat_source
C C 0.0181 0.0091 'International Tables Vol C Tables 4.2.6.8 and 6.1.1.4'
H H 0.0000 0.0000 'International Tables Vol C Tables 4.2.6.8 and 6.1.1.4'
B B 0.0090 0.0039 'International Tables Vol C Tables 4.2.6.8 and 6.1.1.4'
N N 0.0311 0.0180 'International Tables Vol C Tables 4.2.6.8 and 6.1.1.4'
O O 0.0492 0.0322 'International Tables Vol C Tables 4.2.6.8 and 6.1.1.4'
F F 0.0727 0.0534 'International Tables Vol C Tables 4.2.6.8 and 6.1.1.4'
Co Co -2.3653 3.6143 'International Tables Vol C Tables 4.2.6.8 and 6.1.1.4'

loop_
_geom_angle_atom_site_label_1
_geom_angle_atom_site_label_2
_geom_angle_atom_site_label_3
_geom_angle
_geom_angle_site_symmetry_1
_geom_angle_site_symmetry_3
N2 Co1 N2 94.9(2) 28_664 41_566
N2 Co1 N2 94.9(2) 28_664 .
N2 Co1 N2 94.9(2) 41_566 .
N2 Co1 N1 176.5(2) 28_664 41_566
N2 Co1 N1 82.6(2) 41_566 41_566
N2 Co1 N1 87.8(2) . 41_566
N2 Co1 N1 82.6(2) 28_664 28_664
N2 Co1 N1 87.8(2) 41_566 28_664
N2 Co1 N1 176.5(2) . 28_664
N1 Co1 N1 94.8(2) 41_566 28_664
N2 Co1 N1 87.8(2) 28_664 .
N2 Co1 N1 176.5(2) 41_566 .
N2 Co1 N1 82.6(2) . .
N1 Co1 N1 94.8(2) 41_566 .
N1 Co1 N1 94.8(2) 28_664 .
O3 Co3 N6 107.5(2) . .
O3 Co3 N6 107.5(2) . 38_554
N6 Co3 N6 111.41(19) . 38_554
O3 Co3 N6 107.5(2) . 27_464
N6 Co3 N6 111.41(19) . 27_464
N6 Co3 N6 111.41(19) 38_554 27_464
O2 Co2 N5 120.61(18) . .
O2 Co2 N3 119.14(18) . .
N5 Co2 N3 120.2(2) . .
O2 Co2 O1 82.0(2) . .
N5 Co2 O1 98.80(19) . .
N3 Co2 O1 90.46(18) . .
O2 Co2 N4 98.4(3) . .
N5 Co2 N4 78.6(2) . .
N3 Co2 N4 91.9(2) . .
O1 Co2 N4 177.12(18) . .
Co2 O1 Co2 93.7(3) 10_675 .
Co2 O2 Co2 102.4(4) 10_675 .
C10 N5 C12 105.0(6) . .
C10 N5 Co2 142.0(5) . .
C12 N5 Co2 112.1(5) . .
C13 N4 C14 117.2(7) . .
C13 N4 Co2 112.1(5) . .
C14 N4 Co2 130.6(5) . .
C10 N6 C9 105.0(6) . .
C10 N6 Co3 130.7(5) . .
C9 N6 Co3 124.1(5) . .
C5 N2 C3 106.8(6) . .
C5 N2 Co1 140.8(5) . .
C3 N2 Co1 112.1(4) . .
C4 N3 C5 106.4(5) . .
C4 N3 Co2 127.9(5) . .
C5 N3 Co2 122.1(5) . .
N2 C5 N3 110.6(6) . .
N2 C5 C7 129.0(6) . .
N3 C5 C7 120.2(6) . .
N5 C10 N6 113.3(6) . .
N5 C10 C11 123.0(7) . .
N6 C10 C11 123.8(7) . .
C9 C12 N5 109.2(7) . .
C9 C12 C13 133.1(8) . .
N5 C12 C13 117.4(7) . .
C12 C9 N6 107.5(7) . .
C12 C9 C8 130.7(9) . .
N6 C9 C8 121.8(8) . .
N4 C13 C12 117.6(7) . .
N2 C3 C4 109.5(6) . .
N2 C3 C2 116.0(6) . .
C4 C3 C2 134.3(6) . .
N3 C4 C3 106.7(6) . .
N3 C4 C6 122.4(6) . .
C3 C4 C6 130.9(6) . .
N1 C2 C3 115.3(6) . .
C2 N1 C1 118.8(6) . .
C2 N1 Co1 113.5(4) . .
C1 N1 Co1 127.7(4) . .
C15 C16 C20 119.8(6) . .
C18 C19 C20 121.1(7) . .
N4 C14 C15 114.0(6) . .
C19 C20 C16 119.7(7) . .
C19 C20 C1 120.3(6) . 41_566
C16 C20 C1 120.0(6) . 41_566
C19 C18 C17 119.5(7) . .
N1 C1 C20 113.9(5) . 28_664
C15 C17 C18 120.6(7) . .
C17 C15 C16 119.2(7) . .
C17 C15 C14 119.0(7) . .
C16 C15 C14 121.6(7) . .
F1 B1 F1 109.471(3) . 28_664
F1 B1 F1 109.471(2) . 26_554
F1 B1 F1 109.471(1) 28_664 26_554
F1 B1 F1 109.471(6) . 15_554
F1 B1 F1 109.471(3) 28_664 15_554
F1 B1 F1 109.471(10) 26_554 15_554

loop_
_geom_bond_atom_site_label_1
_geom_bond_atom_site_label_2
_geom_bond_distance
_geom_bond_site_symmetry_2
Co1 N2 1.934(5) 28_664
Co1 N2 1.934(5) 41_566
Co1 N2 1.934(5) .
Co1 N1 1.972(6) 41_566
Co1 N1 1.972(6) 28_664
Co1 N1 1.972(6) .
Co3 O3 2.003(12) .
Co3 N6 2.008(6) .
Co3 N6 2.008(6) 38_554
Co3 N6 2.008(6) 27_464
Co2 O2 1.956(5) .
Co2 N5 2.051(6) .
Co2 N3 2.074(6) .
Co2 O1 2.090(5) .
Co2 N4 2.187(6) .
O1 Co2 2.090(5) 10_675
O2 Co2 1.956(5) 10_675
N5 C10 1.327(10) .
N5 C12 1.389(10) .
N4 C13 1.277(10) .
N4 C14 1.472(9) .
N6 C10 1.345(10) .
N6 C9 1.398(11) .
N2 C5 1.328(9) .
N2 C3 1.353(9) .
N3 C4 1.363(8) .
N3 C5 1.382(9) .
C5 C7 1.496(11) .
C10 C11 1.471(10) .
C12 C9 1.353(12) .
C12 C13 1.450(11) .
C9 C8 1.513(14) .
C3 C4 1.386(9) .
C3 C2 1.433(9) .
C6 C4 1.499(10) .
C2 N1 1.292(9) .
N1 C1 1.478(8) .
C16 C15 1.393(11) .
C16 C20 1.404(10) .
C19 C18 1.372(10) .
C19 C20 1.372(10) .
C14 C15 1.504(10) .
C20 C1 1.518(10) 41_566
C18 C17 1.392(11) .
C1 C20 1.518(10) 28_664
C17 C15 1.389(11) .
B1 F1 1.285(17) .
B1 F1 1.285(17) 28_664
B1 F1 1.285(17) 26_554
B1 F1 1.285(17) 15_554

loop_
_platon_squeeze_void_nr
_platon_squeeze_void_average_x
_platon_squeeze_void_average_y
_platon_squeeze_void_average_z
_platon_squeeze_void_volume
_platon_squeeze_void_count_electrons
_platon_squeeze_void_content
1 -0.001 -0.004 -0.001 15007 3091 ' '
2 0.500 0.000 0.000 394 166 ' '
3 0.000 0.000 0.500 394 166 ' '
4 0.000 0.500 0.000 394 166 ' '
5 0.500 0.500 0.500 394 166 ' '
